data_1544036
loop_
_publ_author_name
'Han, Dandan'
'Chen, Jinjin'
'He, Qiuqin'
'Fan, Renhua'

_publ_section_title
;
 Dearomatization-Induced Cycloaddition and Aromatization-Triggered
 Rearrangement: Synthesis of Vertically Expanded Five-Ring Fused
 Benzofurans.
;
_journal_issue 18
_journal_name_full 'Organic letters'
_journal_page_first 4690
_journal_page_last 4693
_journal_paper_doi 10.1021/acs.orglett.6b02329
_journal_volume 18
_journal_year 2016
_chemical_formula_sum 'C34 H29 N O4'
_chemical_formula_weight 515.58
_chemical_name_systematic
; 
 ? 
;
_space_group_crystal_system orthorhombic
_space_group_IT_number 19
_space_group_name_Hall 'P 2ac 2ab'
_space_group_name_H-M_alt 'P 21 21 21'
_symmetry_space_group_name_Hall 'P 2ac 2ab'
_symmetry_space_group_name_H-M 'P 21 21 21'
_atom_sites_solution_hydrogens geom
_audit_creation_method SHELXL-2013
_cell_angle_alpha 90
_cell_angle_beta 90
_cell_angle_gamma 90
_cell_formula_units_Z 8
_cell_length_a 9.6012(15)
_cell_length_b 14.683(2)
_cell_length_c 38.686(6)
_cell_measurement_reflns_used 6334
_cell_measurement_temperature 223(2)
_cell_measurement_theta_max 22.54
_cell_measurement_theta_min 2.53
_cell_volume 5453.7(14)
_computing_cell_refinement 'Bruker SAINT'
_computing_data_collection 'Bruker APEX2'
_computing_data_reduction 'Bruker SAINT'
_computing_molecular_graphics 'Bruker SHELXTL'
_computing_publication_material 'Bruker SHELXTL'
_computing_structure_refinement 'SHELXL-2013 (Sheldrick, 2013)'
_computing_structure_solution 'SHELXS-97 (Sheldrick, 2008)'
_diffrn_ambient_temperature 223(2)
_diffrn_measured_fraction_theta_full 0.998
_diffrn_measured_fraction_theta_max 0.998
_diffrn_measurement_device_type 'Bruker APEX-II CCD'
_diffrn_measurement_method '\f and \w scans'
_diffrn_radiation_type MoK\a
_diffrn_radiation_wavelength 0.71073
_diffrn_reflns_av_R_equivalents 0.0584
_diffrn_reflns_av_unetI/netI 0.0684
_diffrn_reflns_Laue_measured_fraction_full 0.998
_diffrn_reflns_Laue_measured_fraction_max 0.998
_diffrn_reflns_limit_h_max 12
_diffrn_reflns_limit_h_min -12
_diffrn_reflns_limit_k_max 18
_diffrn_reflns_limit_k_min -18
_diffrn_reflns_limit_l_max 46
_diffrn_reflns_limit_l_min -49
_diffrn_reflns_number 38456
_diffrn_reflns_point_group_measured_fraction_full 0.998
_diffrn_reflns_point_group_measured_fraction_max 0.998
_diffrn_reflns_theta_full 25.242
_diffrn_reflns_theta_max 26.999
_diffrn_reflns_theta_min 1.483
_exptl_absorpt_coefficient_mu 0.082
_exptl_absorpt_correction_T_max 0.746
_exptl_absorpt_correction_T_min 0.664
_exptl_absorpt_correction_type multi-scan
_exptl_absorpt_process_details sadabs
_exptl_crystal_colour 'light yellow'
_exptl_crystal_density_diffrn 1.256
_exptl_crystal_description prism
_exptl_crystal_F_000 2176
_exptl_crystal_size_max 0.700
_exptl_crystal_size_mid 0.200
_exptl_crystal_size_min 0.180
_refine_diff_density_max 0.392
_refine_diff_density_min -0.258
_refine_diff_density_rms 0.043
_refine_ls_abs_structure_details
; 
 Flack x determined using 2661 quotients [(I+)-(I-)]/[(I+)+(I-)] 
 (Parsons and Flack (2004), Acta Cryst. A60, s61). 
;
_refine_ls_abs_structure_Flack -0.6(7)
_refine_ls_extinction_method none
_refine_ls_goodness_of_fit_ref 1.012
_refine_ls_hydrogen_treatment constr
_refine_ls_matrix_type full
_refine_ls_number_parameters 731
_refine_ls_number_reflns 11892
_refine_ls_number_restraints 28
_refine_ls_restrained_S_all 1.015
_refine_ls_R_factor_all 0.1020
_refine_ls_R_factor_gt 0.0558
_refine_ls_shift/su_max 0.000
_refine_ls_shift/su_mean 0.000
_refine_ls_structure_factor_coef Fsqd
_refine_ls_weighting_details
; 
 w=1/[\s^2^(Fo^2^)+(0.0681P)^2^+0.6726P] 
 where P=(Fo^2^+2Fc^2^)/3 
;
_refine_ls_weighting_scheme calc
_refine_ls_wR_factor_gt 0.1271
_refine_ls_wR_factor_ref 0.1490
_reflns_Friedel_coverage 0.797
_reflns_Friedel_fraction_full 0.998
_reflns_Friedel_fraction_max 0.998
_reflns_number_gt 7598
_reflns_number_total 11892
_reflns_threshold_expression 'I > 2\s(I)'
_cod_data_source_file ol6b02329_si_001.cif
_cod_data_source_block mo_50615e
_cod_depositor_comments
;
          Adding full bibliography for 1544036.cif.

2019-08-18
Z value and formula fixed to values more according to usual
chemical conventions.                 miguel
;
_cod_original_formula_sum 'C68 H58 N2 O8'
_cod_original_formula_weight 1031.16
_cod_original_formula_units_Z 4
_cod_original_cell_volume 5453.8(15)
_cod_database_code 1544036
_shelx_space_group_comment
; 
The symmetry employed for this shelxl refinement is uniquely defined 
by the following loop, which should always be used as a source of 
symmetry information in preference to the above space-group names. 
They are only intended as comments. 
;
_shelx_estimated_absorpt_t_min 0.945
_shelx_estimated_absorpt_t_max 0.985
_shelxl_version_number 2013-2

loop_
_space_group_symop_operation_xyz
'x, y, z'
'-x+1/2, -y, z+1/2'
'-x, y+1/2, -z+1/2'
'x+1/2, -y+1/2, -z'

loop_
_atom_site_label
_atom_site_type_symbol
_atom_site_fract_x
_atom_site_fract_y
_atom_site_fract_z
_atom_site_U_iso_or_equiv
_atom_site_adp_type
_atom_site_occupancy
_atom_site_site_symmetry_order
_atom_site_calc_flag
_atom_site_refinement_flags_posn
_atom_site_refinement_flags_adp
_atom_site_refinement_flags_occupancy
_atom_site_disorder_assembly
_atom_site_disorder_group
N1 N 0.4305(3) 0.9216(2) 0.90486(7) 0.0369(8) Uani 1 1 d . . . . .
N2 N 0.9236(3) 0.3350(2) 0.91096(7) 0.0375(8) Uani 1 1 d . . . . .
O1 O 0.3542(4) 1.11823(19) 0.88393(9) 0.0688(10) Uani 1 1 d . . . . .
O2 O 0.5184(5) 1.0670(2) 0.84920(11) 0.0979(15) Uani 1 1 d . . . . .
O3 O 0.1484(5) 0.9374(2) 0.82560(9) 0.0788(12) Uani 1 1 d D . . . .
O4 O 0.4576(3) 0.6632(2) 0.87745(7) 0.0484(7) Uani 1 1 d . . . . .
O5 O 1.0283(5) 0.1876(2) 0.86013(13) 0.1006(15) Uani 1 1 d . . . . .
O6 O 0.8383(4) 0.13415(19) 0.88520(9) 0.0677(10) Uani 1 1 d . . . . .
O7 O 0.6514(4) 0.3126(2) 0.82945(8) 0.0701(10) Uani 1 1 d D . . . .
O8 O 0.9548(3) 0.59300(19) 0.87754(7) 0.0507(7) Uani 1 1 d . . . . .
C1 C 0.5438(4) 0.8661(3) 0.89035(9) 0.0398(9) Uani 1 1 d . . . . .
H1 H 0.6154 0.9083 0.8813 0.048 Uiso 1 1 calc R U . . .
C2 C 0.6134(5) 0.8047(3) 0.91595(9) 0.0420(10) Uani 1 1 d . . . . .
C3 C 0.7473(5) 0.7728(3) 0.91103(11) 0.0526(11) Uani 1 1 d . . . . .
H3 H 0.7996 0.7937 0.8921 0.063 Uiso 1 1 calc R U . . .
C4 C 0.8050(6) 0.7106(3) 0.93362(12) 0.0621(14) Uani 1 1 d . . . . .
H4 H 0.8963 0.6894 0.9301 0.074 Uiso 1 1 calc R U . . .
C5 C 0.7286(6) 0.6796(3) 0.96147(12) 0.0634(14) Uani 1 1 d . . . . .
H5 H 0.7674 0.6367 0.9767 0.076 Uiso 1 1 calc R U . . .
C6 C 0.5956(6) 0.7115(3) 0.96708(10) 0.0571(13) Uani 1 1 d . . . . .
H6 H 0.5446 0.6904 0.9862 0.068 Uiso 1 1 calc R U . . .
C7 C 0.5353(5) 0.7752(3) 0.94443(9) 0.0424(10) Uani 1 1 d . . . . .
C8 C 0.3996(5) 0.8133(3) 0.94995(9) 0.0435(10) Uani 1 1 d . . . . .
H8 H 0.3427 0.7878 0.9672 0.052 Uiso 1 1 calc R U . . .
C9 C 0.3499(4) 0.8841(2) 0.93147(8) 0.0364(9) Uani 1 1 d . . . . .
C10 C 0.2201(5) 0.9304(3) 0.94144(8) 0.0394(10) Uani 1 1 d . . . . .
C11 C 0.0969(5) 0.8825(3) 0.94564(9) 0.0438(10) Uani 1 1 d . . . . .
H11 H 0.0941 0.8201 0.9401 0.053 Uiso 1 1 calc R U . . .
C12 C -0.0222(5) 0.9248(3) 0.95779(10) 0.0506(11) Uani 1 1 d . . . . .
H12 H -0.1051 0.8914 0.9603 0.061 Uiso 1 1 calc R U . . .
C13 C -0.0193(6) 1.0154(3) 0.96617(11) 0.0603(13) Uani 1 1 d . . . . .
H13 H -0.0995 1.0440 0.9749 0.072 Uiso 1 1 calc R U . . .
C14 C 0.1028(6) 1.0650(3) 0.96166(11) 0.0590(13) Uani 1 1 d . . . . .
H14 H 0.1045 1.1274 0.9671 0.071 Uiso 1 1 calc R U . . .
C15 C 0.2209(5) 1.0233(3) 0.94935(10) 0.0493(11) Uani 1 1 d . . . . .
H15 H 0.3028 1.0574 0.9462 0.059 Uiso 1 1 calc R U . . .
C16 C 0.3562(4) 0.9606(2) 0.87481(8) 0.0372(9) Uani 1 1 d . . . . .
H16 H 0.2556 0.9662 0.8800 0.045 Uiso 1 1 calc R U . . .
C17 C 0.4179(5) 1.0543(3) 0.86701(10) 0.0472(11) Uani 1 1 d . . . . .
C18 C 0.4050(8) 1.2107(3) 0.87891(14) 0.086(2) Uani 1 1 d . . . . .
H18A H 0.3888 1.2291 0.8552 0.128 Uiso 1 1 calc R U . . .
H18B H 0.5040 1.2129 0.8838 0.128 Uiso 1 1 calc R U . . .
H18C H 0.3560 1.2516 0.8944 0.128 Uiso 1 1 calc R U . . .
C19 C 0.3789(4) 0.8947(3) 0.84407(9) 0.0396(9) Uani 1 1 d . . . . .
H19 H 0.4316 0.9279 0.8260 0.047 Uiso 1 1 calc R U . . .
C20 C 0.2414(5) 0.8615(3) 0.82782(10) 0.0484(11) Uani 1 1 d . . . . .
C22 C 0.2698(6) 0.8192(3) 0.79254(10) 0.0651(15) Uani 1 1 d . . . . .
H22A H 0.3157 0.8635 0.7778 0.098 Uiso 1 1 calc R U . . .
H22B H 0.1825 0.8008 0.7821 0.098 Uiso 1 1 calc R U . . .
H22C H 0.3295 0.7663 0.7953 0.098 Uiso 1 1 calc R U . . .
C23 C 0.1722(5) 0.7944(3) 0.85108(10) 0.0472(10) Uani 1 1 d . . . . .
H23 H 0.0744 0.7940 0.8521 0.057 Uiso 1 1 calc R U . . .
C24 C 0.2422(4) 0.7349(3) 0.87041(10) 0.0436(10) Uani 1 1 d . . . . .
H24 H 0.1929 0.6945 0.8847 0.052 Uiso 1 1 calc R U . . .
C25 C 0.3931(5) 0.7316(3) 0.86972(8) 0.0365(9) Uani 1 1 d . . . . .
C26 C 0.4730(4) 0.8172(3) 0.85790(9) 0.0375(9) Uani 1 1 d . . . . .
C27 C 0.5795(5) 0.7903(3) 0.83279(9) 0.0426(10) Uani 1 1 d . . . . .
C28 C 0.6638(5) 0.7695(3) 0.81154(10) 0.0462(11) Uani 1 1 d . . . . .
C29 C 0.7634(4) 0.7417(3) 0.78588(10) 0.0416(10) Uani 1 1 d . . . . .
C30 C 0.7392(5) 0.7605(3) 0.75119(11) 0.0634(14) Uani 1 1 d . . . . .
H30 H 0.6576 0.7912 0.7445 0.076 Uiso 1 1 calc R U . . .
C31 C 0.8359(8) 0.7338(4) 0.72624(14) 0.0873(19) Uani 1 1 d . . . . .
H31 H 0.8204 0.7468 0.7028 0.105 Uiso 1 1 calc R U . . .
C32 C 0.9533(8) 0.6885(4) 0.7362(2) 0.095(2) Uani 1 1 d . . . . .
H32 H 1.0186 0.6708 0.7195 0.114 Uiso 1 1 calc R U . . .
C33 C 0.9776(7) 0.6685(4) 0.7701(2) 0.088(2) Uani 1 1 d . . . . .
H33 H 1.0586 0.6368 0.7766 0.106 Uiso 1 1 calc R U . . .
C34 C 0.8825(5) 0.6950(3) 0.79492(13) 0.0599(12) Uani 1 1 d . . . . .
H34 H 0.8991 0.6811 0.8183 0.072 Uiso 1 1 calc R U . . .
C35 C 1.0378(4) 0.3913(3) 0.89715(9) 0.0390(9) Uani 1 1 d . . . . .
H35 H 1.1126 0.3492 0.8897 0.047 Uiso 1 1 calc R U . . .
C36 C 1.1008(4) 0.4557(3) 0.92314(9) 0.0414(9) Uani 1 1 d . . . . .
C37 C 1.2329(5) 0.4912(3) 0.91793(11) 0.0541(12) Uani 1 1 d . . . . .
H37 H 1.2865 0.4718 0.8990 0.065 Uiso 1 1 calc R U . . .
C38 C 1.2864(5) 0.5559(3) 0.94090(12) 0.0598(13) Uani 1 1 d . . . . .
H38 H 1.3759 0.5803 0.9374 0.072 Uiso 1 1 calc R U . . .
C39 C 1.2078(6) 0.5836(3) 0.96842(12) 0.0602(13) Uani 1 1 d . . . . .
H39 H 1.2434 0.6278 0.9836 0.072 Uiso 1 1 calc R U . . .
C40 C 1.0770(5) 0.5476(3) 0.97427(11) 0.0511(11) Uani 1 1 d . . . . .
H40 H 1.0256 0.5662 0.9937 0.061 Uiso 1 1 calc R U . . .
C41 C 1.0205(5) 0.4839(3) 0.95145(10) 0.0423(10) Uani 1 1 d . . . . .
C42 C 0.8857(5) 0.4425(3) 0.95649(9) 0.0408(9) Uani 1 1 d . . . . .
H42 H 0.8267 0.4661 0.9737 0.049 Uiso 1 1 calc R U . . .
C43 C 0.8416(4) 0.3721(3) 0.93768(9) 0.0364(9) Uani 1 1 d . . . . .
C44 C 0.7115(4) 0.3229(3) 0.94717(9) 0.0384(9) Uani 1 1 d . . . . .
C45 C 0.7152(5) 0.2308(3) 0.95592(11) 0.0527(11) Uani 1 1 d . . . . .
H45 H 0.7985 0.1979 0.9534 0.063 Uiso 1 1 calc R U . . .
C46 C 0.5980(6) 0.1876(3) 0.96825(12) 0.0645(14) Uani 1 1 d . . . . .
H46 H 0.6023 0.1256 0.9742 0.077 Uiso 1 1 calc R U . . .
C47 C 0.4746(6) 0.2343(4) 0.97193(12) 0.0624(14) Uani 1 1 d . . . . .
H47 H 0.3955 0.2046 0.9808 0.075 Uiso 1 1 calc R U . . .
C48 C 0.4674(5) 0.3254(3) 0.96247(11) 0.0540(12) Uani 1 1 d . . . . .
H48 H 0.3829 0.3573 0.9644 0.065 Uiso 1 1 calc R U . . .
C49 C 0.5850(5) 0.3690(3) 0.95029(10) 0.0468(11) Uani 1 1 d . . . . .
H49 H 0.5798 0.4308 0.9440 0.056 Uiso 1 1 calc R U . . .
C50 C 0.9734(4) 0.4357(3) 0.86320(9) 0.0378(9) Uani 1 1 d . . . . .
C51 C 0.8916(5) 0.5227(3) 0.87215(9) 0.0391(10) Uani 1 1 d . . . . .
C52 C 0.7392(5) 0.5171(3) 0.87359(10) 0.0450(10) Uani 1 1 d . . . . .
H52 H 0.6890 0.5569 0.8879 0.054 Uiso 1 1 calc R U . . .
C53 C 0.6722(5) 0.4558(3) 0.85469(10) 0.0497(11) Uani 1 1 d . . . . .
H53 H 0.5743 0.4549 0.8554 0.060 Uiso 1 1 calc R U . . .
C54 C 0.7452(5) 0.3883(3) 0.83224(10) 0.0474(11) Uani 1 1 d . . . . .
C55 C 0.7763(6) 0.4304(3) 0.79682(10) 0.0616(14) Uani 1 1 d . . . . .
H55A H 0.6895 0.4422 0.7848 0.092 Uiso 1 1 calc R U . . .
H55B H 0.8325 0.3886 0.7833 0.092 Uiso 1 1 calc R U . . .
H55C H 0.8265 0.4872 0.7999 0.092 Uiso 1 1 calc R U . . .
C21 C 0.1610(13) 1.0056(7) 0.8040(2) 0.075(4) Uani 0.597(13) 1 d D U P A 1
H21A H 0.2554 1.0289 0.8049 0.113 Uiso 0.597(13) 1 calc R U P A 1
H21B H 0.0963 1.0535 0.8104 0.113 Uiso 0.597(13) 1 calc R U P A 1
H21C H 0.1405 0.9849 0.7808 0.113 Uiso 0.597(13) 1 calc R U P A 1
C56 C 0.6756(11) 0.2464(5) 0.80643(17) 0.071(3) Uani 0.739(14) 1 d D U P B 1
H56A H 0.6624 0.2699 0.7832 0.107 Uiso 0.739(14) 1 calc R U P B 1
H56B H 0.6115 0.1964 0.8104 0.107 Uiso 0.739(14) 1 calc R U P B 1
H56C H 0.7705 0.2248 0.8090 0.107 Uiso 0.739(14) 1 calc R U P B 1
C21' C 0.0545(16) 0.9431(12) 0.8009(3) 0.078(6) Uani 0.403(13) 1 d D U P A 2
H21D H 0.1003 0.9414 0.7786 0.117 Uiso 0.403(13) 1 calc R U P A 2
H21E H 0.0035 0.9998 0.8032 0.117 Uiso 0.403(13) 1 calc R U P A 2
H21F H -0.0097 0.8923 0.8027 0.117 Uiso 0.403(13) 1 calc R U P A 2
C56' C 0.564(3) 0.2984(19) 0.8029(5) 0.078(9) Uani 0.261(14) 1 d D U P B 2
H56D H 0.4775 0.3311 0.8070 0.118 Uiso 0.261(14) 1 calc R U P B 2
H56E H 0.5443 0.2337 0.8009 0.118 Uiso 0.261(14) 1 calc R U P B 2
H56F H 0.6061 0.3200 0.7817 0.118 Uiso 0.261(14) 1 calc R U P B 2
C57 C 0.8809(5) 0.3567(2) 0.84956(9) 0.0411(10) Uani 1 1 d . . . . .
H57 H 0.9355 0.3223 0.8322 0.049 Uiso 1 1 calc R U . . .
C58 C 0.8550(5) 0.2928(2) 0.88111(9) 0.0399(9) Uani 1 1 d . . . . .
H58 H 0.7538 0.2867 0.8855 0.048 Uiso 1 1 calc R U . . .
C59 C 0.9189(6) 0.1998(3) 0.87417(11) 0.0519(11) Uani 1 1 d . . . . .
C60 C 0.8856(8) 0.0421(3) 0.87864(16) 0.091(2) Uani 1 1 d . . . . .
H60A H 0.9825 0.0365 0.8854 0.136 Uiso 1 1 calc R U . . .
H60B H 0.8764 0.0286 0.8542 0.136 Uiso 1 1 calc R U . . .
H60C H 0.8297 -0.0004 0.8919 0.136 Uiso 1 1 calc R U . . .
C61 C 1.0834(5) 0.4599(3) 0.83840(9) 0.0415(10) Uani 1 1 d . . . . .
C62 C 1.1678(5) 0.4788(3) 0.81699(10) 0.0452(10) Uani 1 1 d . . . . .
C63 C 1.2652(4) 0.5046(3) 0.79083(9) 0.0404(10) Uani 1 1 d . . . . .
C64 C 1.3848(5) 0.5521(3) 0.79888(11) 0.0517(11) Uani 1 1 d . . . . .
H64 H 1.4028 0.5676 0.8220 0.062 Uiso 1 1 calc R U . . .
C65 C 1.4781(6) 0.5773(3) 0.77369(15) 0.0691(15) Uani 1 1 d . . . . .
H65 H 1.5595 0.6091 0.7798 0.083 Uiso 1 1 calc R U . . .
C66 C 1.4535(6) 0.5563(4) 0.73986(13) 0.0687(15) Uani 1 1 d . . . . .
H66 H 1.5182 0.5731 0.7228 0.082 Uiso 1 1 calc R U . . .
C67 C 1.3356(6) 0.5114(4) 0.73092(12) 0.0705(15) Uani 1 1 d . . . . .
H67 H 1.3179 0.4980 0.7076 0.085 Uiso 1 1 calc R U . . .
C68 C 1.2410(5) 0.4849(3) 0.75610(10) 0.0553(12) Uani 1 1 d . . . . .
H68 H 1.1597 0.4534 0.7497 0.066 Uiso 1 1 calc R U . . .

loop_
_atom_site_aniso_label
_atom_site_aniso_U_11
_atom_site_aniso_U_22
_atom_site_aniso_U_33
_atom_site_aniso_U_23
_atom_site_aniso_U_13
_atom_site_aniso_U_12
N1 0.047(2) 0.0386(17) 0.0252(14) 0.0003(13) 0.0029(14) -0.0054(15)
N2 0.043(2) 0.0394(17) 0.0304(15) 0.0027(13) 0.0048(14) -0.0016(15)
O1 0.093(3) 0.0383(16) 0.075(2) -0.0027(15) 0.028(2) -0.0055(18)
O2 0.139(4) 0.058(2) 0.097(3) -0.007(2) 0.067(3) -0.027(2)
O3 0.110(3) 0.066(2) 0.061(2) -0.0066(18) -0.030(2) 0.033(2)
O4 0.059(2) 0.0425(16) 0.0439(16) 0.0001(13) -0.0008(15) 0.0004(15)
O5 0.096(3) 0.060(2) 0.146(4) 0.001(2) 0.054(3) 0.019(2)
O6 0.092(3) 0.0391(17) 0.072(2) 0.0011(15) 0.001(2) -0.0104(18)
O7 0.097(3) 0.068(2) 0.0446(17) 0.0020(16) -0.0126(18) -0.040(2)
O8 0.059(2) 0.0402(15) 0.0527(17) -0.0028(13) -0.0003(15) -0.0086(15)
C1 0.042(2) 0.044(2) 0.0332(19) -0.0051(16) 0.0035(18) -0.0072(19)
C2 0.051(3) 0.041(2) 0.0336(19) -0.0111(16) -0.0056(18) 0.000(2)
C3 0.051(3) 0.061(3) 0.046(2) -0.016(2) -0.007(2) 0.002(2)
C4 0.063(3) 0.066(3) 0.057(3) -0.026(2) -0.027(3) 0.014(3)
C5 0.088(4) 0.055(3) 0.047(3) -0.014(2) -0.030(3) 0.017(3)
C6 0.083(4) 0.054(3) 0.033(2) -0.0016(19) -0.014(2) 0.009(3)
C7 0.058(3) 0.043(2) 0.0258(18) -0.0041(16) -0.0054(18) 0.002(2)
C8 0.059(3) 0.048(2) 0.0233(17) 0.0030(16) 0.0038(18) 0.001(2)
C9 0.051(3) 0.037(2) 0.0214(16) -0.0047(15) 0.0048(16) -0.0069(19)
C10 0.057(3) 0.040(2) 0.0211(16) 0.0000(15) 0.0040(17) -0.001(2)
C11 0.056(3) 0.043(2) 0.0324(19) 0.0004(17) 0.0032(19) -0.003(2)
C12 0.052(3) 0.061(3) 0.039(2) 0.003(2) 0.007(2) -0.004(2)
C13 0.071(4) 0.061(3) 0.049(3) -0.002(2) 0.014(2) 0.013(3)
C14 0.084(4) 0.046(3) 0.046(2) -0.011(2) 0.015(2) 0.004(3)
C15 0.065(3) 0.045(2) 0.037(2) -0.0059(18) 0.012(2) -0.006(2)
C16 0.045(2) 0.041(2) 0.0257(17) 0.0033(15) 0.0039(16) -0.0047(18)
C17 0.068(3) 0.044(2) 0.0295(19) -0.0007(17) 0.004(2) -0.008(2)
C18 0.139(6) 0.040(3) 0.078(4) -0.005(3) 0.019(4) -0.016(3)
C19 0.053(3) 0.042(2) 0.0238(17) 0.0034(15) 0.0051(17) -0.004(2)
C20 0.063(3) 0.048(2) 0.034(2) 0.0004(18) -0.012(2) 0.007(2)
C22 0.098(4) 0.063(3) 0.035(2) -0.004(2) -0.019(2) 0.006(3)
C23 0.043(3) 0.057(3) 0.041(2) -0.006(2) -0.0079(19) -0.002(2)
C24 0.044(3) 0.047(2) 0.040(2) -0.0008(18) 0.0015(19) -0.008(2)
C25 0.052(3) 0.037(2) 0.0209(16) -0.0014(15) -0.0008(17) -0.003(2)
C26 0.046(2) 0.042(2) 0.0244(17) -0.0018(15) 0.0041(16) -0.0055(19)
C27 0.051(3) 0.048(2) 0.0288(19) -0.0051(17) 0.0021(19) -0.005(2)
C28 0.057(3) 0.046(2) 0.036(2) -0.0039(18) 0.006(2) -0.008(2)
C29 0.047(3) 0.041(2) 0.036(2) -0.0053(17) 0.0113(18) -0.007(2)
C30 0.075(4) 0.073(3) 0.043(2) -0.003(2) 0.013(2) -0.002(3)
C31 0.118(6) 0.092(4) 0.052(3) -0.009(3) 0.038(3) -0.019(4)
C32 0.100(5) 0.073(4) 0.113(6) -0.018(4) 0.061(5) -0.005(4)
C33 0.064(4) 0.057(3) 0.144(6) -0.003(4) 0.034(4) 0.004(3)
C34 0.055(3) 0.053(3) 0.071(3) 0.000(2) 0.007(3) -0.004(3)
C35 0.043(2) 0.039(2) 0.0349(19) 0.0043(16) 0.0083(18) 0.0022(19)
C36 0.043(2) 0.044(2) 0.037(2) 0.0094(17) -0.0039(18) -0.0027(19)
C37 0.048(3) 0.067(3) 0.047(2) 0.017(2) -0.003(2) -0.006(2)
C38 0.056(3) 0.065(3) 0.059(3) 0.015(2) -0.016(2) -0.017(3)
C39 0.070(4) 0.056(3) 0.055(3) 0.010(2) -0.026(3) -0.012(3)
C40 0.063(3) 0.048(2) 0.042(2) 0.0060(19) -0.013(2) -0.003(2)
C41 0.052(3) 0.041(2) 0.034(2) 0.0077(17) -0.0054(19) 0.003(2)
C42 0.051(3) 0.041(2) 0.0308(18) -0.0016(17) 0.0080(18) 0.004(2)
C43 0.044(2) 0.038(2) 0.0268(17) 0.0048(15) 0.0018(16) 0.0045(18)
C44 0.046(3) 0.042(2) 0.0277(17) 0.0028(16) 0.0035(17) -0.0045(19)
C45 0.061(3) 0.046(2) 0.051(2) 0.010(2) 0.007(2) 0.000(2)
C46 0.079(4) 0.049(3) 0.065(3) 0.014(2) 0.013(3) -0.011(3)
C47 0.064(3) 0.070(3) 0.053(3) -0.004(2) 0.017(2) -0.020(3)
C48 0.051(3) 0.062(3) 0.050(3) -0.010(2) 0.014(2) -0.009(3)
C49 0.058(3) 0.046(2) 0.037(2) -0.0023(18) 0.005(2) 0.000(2)
C50 0.042(2) 0.040(2) 0.0313(18) 0.0013(16) 0.0036(17) -0.0055(19)
C51 0.050(3) 0.041(2) 0.0267(18) 0.0027(16) 0.0021(17) -0.002(2)
C52 0.048(3) 0.048(2) 0.039(2) -0.0014(18) 0.0011(19) 0.002(2)
C53 0.050(3) 0.058(3) 0.041(2) 0.004(2) -0.003(2) -0.002(2)
C54 0.060(3) 0.048(2) 0.0336(19) 0.0044(18) -0.006(2) -0.014(2)
C55 0.086(4) 0.066(3) 0.032(2) 0.008(2) -0.007(2) -0.018(3)
C21 0.107(9) 0.069(6) 0.050(5) 0.021(4) -0.007(5) 0.018(7)
C56 0.093(7) 0.066(5) 0.055(4) -0.014(4) 0.010(4) -0.033(5)
C21' 0.079(11) 0.087(11) 0.069(8) 0.005(7) -0.034(8) 0.019(9)
C56' 0.065(16) 0.110(19) 0.060(12) -0.009(12) -0.022(11) -0.010(15)
C57 0.057(3) 0.036(2) 0.0292(18) -0.0017(15) 0.0093(18) -0.005(2)
C58 0.048(3) 0.0369(19) 0.0344(19) -0.0015(16) 0.0069(18) -0.0052(19)
C59 0.068(3) 0.040(2) 0.048(2) -0.0021(19) 0.005(2) -0.004(2)
C60 0.138(6) 0.034(3) 0.101(4) -0.010(3) -0.013(4) -0.001(3)
C61 0.051(3) 0.042(2) 0.0312(19) -0.0004(16) 0.0068(19) -0.002(2)
C62 0.051(3) 0.049(2) 0.036(2) 0.0009(18) 0.008(2) -0.001(2)
C63 0.048(3) 0.038(2) 0.035(2) -0.0003(16) 0.0111(18) 0.003(2)
C64 0.057(3) 0.046(2) 0.052(2) -0.007(2) 0.006(2) -0.005(2)
C65 0.054(3) 0.054(3) 0.099(4) 0.000(3) 0.023(3) -0.013(3)
C66 0.080(4) 0.063(3) 0.063(3) 0.014(3) 0.034(3) 0.007(3)
C67 0.088(4) 0.083(4) 0.041(2) -0.001(2) 0.015(3) 0.010(4)
C68 0.065(3) 0.062(3) 0.038(2) -0.003(2) 0.006(2) -0.003(3)

loop_
_atom_type_symbol
_atom_type_description
_atom_type_scat_dispersion_real
_atom_type_scat_dispersion_imag
_atom_type_scat_source
C C 0.0033 0.0016 'International Tables Vol C Tables 4.2.6.8 and 6.1.1.4'
H H 0.0000 0.0000 'International Tables Vol C Tables 4.2.6.8 and 6.1.1.4'
N N 0.0061 0.0033 'International Tables Vol C Tables 4.2.6.8 and 6.1.1.4'
O O 0.0106 0.0060 'International Tables Vol C Tables 4.2.6.8 and 6.1.1.4'

loop_
_geom_angle_atom_site_label_1
_geom_angle_atom_site_label_2
_geom_angle_atom_site_label_3
_geom_angle
C9 N1 C1 118.1(3)
C9 N1 C16 117.6(3)
C1 N1 C16 105.7(3)
C43 N2 C58 119.4(3)
C43 N2 C35 117.8(3)
C58 N2 C35 106.6(3)
C17 O1 C18 116.7(4)
C21 O3 C20 125.2(6)
C21' O3 C20 121.4(7)
C59 O6 C60 116.4(4)
C56 O7 C54 120.2(5)
C56' O7 C54 124.9(11)
N1 C1 C2 114.3(3)
N1 C1 C26 103.6(3)
C2 C1 C26 116.1(3)
C3 C2 C7 120.1(4)
C3 C2 C1 121.9(4)
C7 C2 C1 117.9(4)
C4 C3 C2 120.7(5)
C3 C4 C5 119.9(5)
C6 C5 C4 120.3(5)
C5 C6 C7 120.6(5)
C2 C7 C6 118.4(4)
C2 C7 C8 118.8(4)
C6 C7 C8 122.7(4)
C9 C8 C7 122.9(4)
C8 C9 N1 119.8(4)
C8 C9 C10 121.1(3)
N1 C9 C10 118.6(3)
C11 C10 C15 118.3(4)
C11 C10 C9 121.3(3)
C15 C10 C9 120.2(4)
C12 C11 C10 121.1(4)
C13 C12 C11 120.0(5)
C12 C13 C14 119.7(5)
C15 C14 C13 120.4(4)
C14 C15 C10 120.4(4)
N1 C16 C17 108.5(3)
N1 C16 C19 107.1(3)
C17 C16 C19 110.9(3)
O2 C17 O1 123.8(4)
O2 C17 C16 124.4(4)
O1 C17 C16 111.7(4)
C20 C19 C16 113.0(3)
C20 C19 C26 114.1(3)
C16 C19 C26 106.0(3)
O3 C20 C23 105.9(4)
O3 C20 C22 112.1(3)
C23 C20 C22 110.5(4)
O3 C20 C19 108.2(3)
C23 C20 C19 110.2(3)
C22 C20 C19 109.9(4)
C24 C23 C20 123.2(4)
C23 C24 C25 121.1(4)
O4 C25 C24 122.1(4)
O4 C25 C26 119.5(4)
C24 C25 C26 118.4(4)
C27 C26 C25 108.9(3)
C27 C26 C19 112.1(3)
C25 C26 C19 114.3(4)
C27 C26 C1 110.2(3)
C25 C26 C1 110.2(3)
C19 C26 C1 100.9(3)
C28 C27 C26 178.0(4)
C27 C28 C29 178.2(5)
C34 C29 C30 118.8(4)
C34 C29 C28 121.2(4)
C30 C29 C28 120.0(4)
C29 C30 C31 120.1(5)
C32 C31 C30 119.4(6)
C33 C32 C31 121.3(6)
C32 C33 C34 119.6(6)
C29 C34 C33 120.9(5)
N2 C35 C36 114.1(3)
N2 C35 C50 103.8(3)
C36 C35 C50 116.7(3)
C37 C36 C41 120.4(4)
C37 C36 C35 120.4(4)
C41 C36 C35 119.1(4)
C36 C37 C38 119.9(4)
C39 C38 C37 119.6(5)
C38 C39 C40 121.1(5)
C39 C40 C41 120.4(5)
C40 C41 C36 118.6(4)
C40 C41 C42 123.0(4)
C36 C41 C42 118.3(4)
C43 C42 C41 122.5(4)
C42 C43 N2 121.5(4)
C42 C43 C44 120.5(3)
N2 C43 C44 117.5(3)
C45 C44 C49 118.2(4)
C45 C44 C43 120.6(4)
C49 C44 C43 121.0(3)
C46 C45 C44 120.6(5)
C47 C46 C45 120.7(5)
C46 C47 C48 119.7(5)
C49 C48 C47 119.7(5)
C48 C49 C44 121.1(4)
C61 C50 C51 108.2(3)
C61 C50 C57 111.7(3)
C51 C50 C57 113.9(3)
C61 C50 C35 111.0(3)
C51 C50 C35 110.6(3)
C57 C50 C35 101.4(3)
O8 C51 C52 122.7(4)
O8 C51 C50 119.3(4)
C52 C51 C50 118.1(4)
C53 C52 C51 120.1(4)
C52 C53 C54 122.9(4)
O7 C54 C53 105.3(4)
O7 C54 C55 111.6(3)
C53 C54 C55 110.1(4)
O7 C54 C57 109.3(3)
C53 C54 C57 110.2(3)
C55 C54 C57 110.3(4)
C54 C57 C50 114.0(3)
C54 C57 C58 112.8(3)
C50 C57 C58 105.9(3)
N2 C58 C59 109.7(4)
N2 C58 C57 106.9(3)
C59 C58 C57 109.7(3)
O5 C59 O6 123.9(4)
O5 C59 C58 124.7(4)
O6 C59 C58 111.4(4)
C62 C61 C50 176.7(4)
C61 C62 C63 177.5(5)
C64 C63 C68 117.5(4)
C64 C63 C62 121.2(4)
C68 C63 C62 121.2(4)
C65 C64 C63 121.2(4)
C66 C65 C64 120.4(5)
C67 C66 C65 119.9(5)
C66 C67 C68 120.3(5)
C67 C68 C63 120.6(5)

loop_
_geom_bond_atom_site_label_1
_geom_bond_atom_site_label_2
_geom_bond_distance
N1 C9 1.401(5)
N1 C1 1.471(5)
N1 C16 1.479(5)
N2 C43 1.408(5)
N2 C58 1.467(5)
N2 C35 1.473(5)
O1 C17 1.297(5)
O1 C18 1.455(6)
O2 C17 1.200(5)
O3 C21 1.309(8)
O3 C21' 1.316(12)
O3 C20 1.430(5)
O4 C25 1.216(5)
O5 C59 1.195(6)
O6 C59 1.308(5)
O6 C60 1.448(6)
O7 C56 1.339(7)
O7 C56' 1.344(16)
O7 C54 1.434(5)
O8 C51 1.215(5)
C1 C2 1.496(5)
C1 C26 1.597(5)
C2 C3 1.381(6)
C2 C7 1.401(6)
C3 C4 1.380(6)
C4 C5 1.381(7)
C5 C6 1.377(7)
C6 C7 1.406(6)
C7 C8 1.435(6)
C8 C9 1.349(5)
C9 C10 1.471(6)
C10 C11 1.386(6)
C10 C15 1.398(6)
C11 C12 1.384(6)
C12 C13 1.369(7)
C13 C14 1.391(7)
C14 C15 1.374(7)
C16 C17 1.528(6)
C16 C19 1.548(5)
C19 C20 1.541(6)
C19 C26 1.549(6)
C20 C23 1.491(6)
C20 C22 1.524(6)
C23 C24 1.331(6)
C24 C25 1.451(6)
C25 C26 1.542(5)
C26 C27 1.464(6)
C27 C28 1.193(5)
C28 C29 1.438(6)
C29 C34 1.378(6)
C29 C30 1.389(6)
C30 C31 1.396(7)
C31 C32 1.364(9)
C32 C33 1.364(8)
C33 C34 1.380(8)
C35 C36 1.507(5)
C35 C50 1.591(5)
C36 C37 1.386(6)
C36 C41 1.401(6)
C37 C38 1.399(6)
C38 C39 1.366(7)
C39 C40 1.381(7)
C40 C41 1.396(6)
C41 C42 1.444(6)
C42 C43 1.333(5)
C43 C44 1.489(6)
C44 C45 1.394(6)
C44 C49 1.396(6)
C45 C46 1.377(7)
C46 C47 1.376(7)
C47 C48 1.389(7)
C48 C49 1.381(6)
C50 C61 1.470(5)
C50 C51 1.540(6)
C50 C57 1.553(5)
C51 C52 1.466(6)
C52 C53 1.326(6)
C53 C54 1.493(6)
C54 C55 1.533(5)
C54 C57 1.537(6)
C57 C58 1.559(5)
C58 C59 1.521(6)
C61 C62 1.192(5)
C62 C63 1.429(6)
C63 C64 1.380(6)
C63 C68 1.394(6)
C64 C65 1.374(6)
C65 C66 1.365(7)
C66 C67 1.355(8)
C67 C68 1.388(6)

loop_
_geom_torsion_atom_site_label_1
_geom_torsion_atom_site_label_2
_geom_torsion_atom_site_label_3
_geom_torsion_atom_site_label_4
_geom_torsion
C9 N1 C1 C2 -33.6(5)
C16 N1 C1 C2 -167.6(3)
C9 N1 C1 C26 93.7(4)
C16 N1 C1 C26 -40.4(3)
N1 C1 C2 C3 -156.8(4)
C26 C1 C2 C3 82.7(5)
N1 C1 C2 C7 27.2(5)
C26 C1 C2 C7 -93.3(4)
C7 C2 C3 C4 1.1(6)
C1 C2 C3 C4 -174.8(4)
C2 C3 C4 C5 0.1(6)
C3 C4 C5 C6 -0.9(7)
C4 C5 C6 C7 0.6(7)
C3 C2 C7 C6 -1.3(6)
C1 C2 C7 C6 174.7(3)
C3 C2 C7 C8 176.5(4)
C1 C2 C7 C8 -7.4(5)
C5 C6 C7 C2 0.5(6)
C5 C6 C7 C8 -177.3(4)
C2 C7 C8 C9 -8.2(6)
C6 C7 C8 C9 169.6(4)
C7 C8 C9 N1 2.0(6)
C7 C8 C9 C10 -170.3(4)
C1 N1 C9 C8 19.7(5)
C16 N1 C9 C8 148.4(3)
C1 N1 C9 C10 -167.9(3)
C16 N1 C9 C10 -39.2(4)
C8 C9 C10 C11 -55.0(5)
N1 C9 C10 C11 132.7(4)
C8 C9 C10 C15 120.4(4)
N1 C9 C10 C15 -51.9(5)
C15 C10 C11 C12 -0.9(6)
C9 C10 C11 C12 174.6(3)
C10 C11 C12 C13 -0.6(6)
C11 C12 C13 C14 1.5(7)
C12 C13 C14 C15 -1.0(7)
C13 C14 C15 C10 -0.5(7)
C11 C10 C15 C14 1.4(6)
C9 C10 C15 C14 -174.1(4)
C9 N1 C16 C17 132.4(3)
C1 N1 C16 C17 -93.3(3)
C9 N1 C16 C19 -107.9(4)
C1 N1 C16 C19 26.5(4)
C18 O1 C17 O2 3.8(8)
C18 O1 C17 C16 179.3(4)
N1 C16 C17 O2 85.9(5)
C19 C16 C17 O2 -31.4(6)
N1 C16 C17 O1 -89.6(4)
C19 C16 C17 O1 153.1(4)
N1 C16 C19 C20 124.3(3)
C17 C16 C19 C20 -117.5(4)
N1 C16 C19 C26 -1.3(4)
C17 C16 C19 C26 116.9(4)
C21 O3 C20 C23 -170.0(7)
C21' O3 C20 C23 -92.2(10)
C21 O3 C20 C22 -49.5(8)
C21' O3 C20 C22 28.3(11)
C21 O3 C20 C19 71.9(8)
C21' O3 C20 C19 149.7(10)
C16 C19 C20 O3 42.0(4)
C26 C19 C20 O3 163.1(3)
C16 C19 C20 C23 -73.3(4)
C26 C19 C20 C23 47.8(4)
C16 C19 C20 C22 164.6(3)
C26 C19 C20 C22 -74.2(4)
O3 C20 C23 C24 -151.9(4)
C22 C20 C23 C24 86.6(5)
C19 C20 C23 C24 -35.1(5)
C20 C23 C24 C25 -0.5(6)
C23 C24 C25 O4 -155.7(4)
C23 C24 C25 C26 22.7(6)
O4 C25 C26 C27 45.8(5)
C24 C25 C26 C27 -132.7(4)
O4 C25 C26 C19 172.0(3)
C24 C25 C26 C19 -6.5(5)
O4 C25 C26 C1 -75.2(4)
C24 C25 C26 C1 106.3(4)
C20 C19 C26 C27 96.0(4)
C16 C19 C26 C27 -139.0(3)
C20 C19 C26 C25 -28.6(4)
C16 C19 C26 C25 96.4(4)
C20 C19 C26 C1 -146.7(3)
C16 C19 C26 C1 -21.7(4)
N1 C1 C26 C27 156.7(3)
C2 C1 C26 C27 -77.2(4)
N1 C1 C26 C25 -83.1(4)
C2 C1 C26 C25 43.0(5)
N1 C1 C26 C19 38.0(3)
C2 C1 C26 C19 164.2(3)
C34 C29 C30 C31 -1.2(7)
C28 C29 C30 C31 179.8(5)
C29 C30 C31 C32 0.6(8)
C30 C31 C32 C33 0.3(10)
C31 C32 C33 C34 -0.5(10)
C30 C29 C34 C33 1.0(7)
C28 C29 C34 C33 180.0(5)
C32 C33 C34 C29 -0.2(8)
C43 N2 C35 C36 30.2(5)
C58 N2 C35 C36 167.5(3)
C43 N2 C35 C50 -98.0(4)
C58 N2 C35 C50 39.3(4)
N2 C35 C36 C37 159.6(4)
C50 C35 C36 C37 -79.1(5)
N2 C35 C36 C41 -24.5(5)
C50 C35 C36 C41 96.7(4)
C41 C36 C37 C38 -0.4(6)
C35 C36 C37 C38 175.4(4)
C36 C37 C38 C39 0.2(6)
C37 C38 C39 C40 1.0(7)
C38 C39 C40 C41 -1.9(7)
C39 C40 C41 C36 1.6(6)
C39 C40 C41 C42 178.7(4)
C37 C36 C41 C40 -0.5(6)
C35 C36 C41 C40 -176.3(3)
C37 C36 C41 C42 -177.8(3)
C35 C36 C41 C42 6.4(5)
C40 C41 C42 C43 -169.5(4)
C36 C41 C42 C43 7.6(6)
C41 C42 C43 N2 -1.6(6)
C41 C42 C43 C44 170.8(3)
C58 N2 C43 C42 -150.0(3)
C35 N2 C43 C42 -18.2(5)
C58 N2 C43 C44 37.4(5)
C35 N2 C43 C44 169.1(3)
C42 C43 C44 C45 -118.4(4)
N2 C43 C44 C45 54.3(5)
C42 C43 C44 C49 56.3(5)
N2 C43 C44 C49 -131.0(4)
C49 C44 C45 C46 -1.9(6)
C43 C44 C45 C46 173.0(4)
C44 C45 C46 C47 0.5(7)
C45 C46 C47 C48 1.3(7)
C46 C47 C48 C49 -1.6(7)
C47 C48 C49 C44 0.2(6)
C45 C44 C49 C48 1.5(6)
C43 C44 C49 C48 -173.3(4)
N2 C35 C50 C61 -155.0(3)
C36 C35 C50 C61 78.5(4)
N2 C35 C50 C51 84.9(4)
C36 C35 C50 C51 -41.6(5)
N2 C35 C50 C57 -36.2(4)
C36 C35 C50 C57 -162.7(3)
C61 C50 C51 O8 -43.1(5)
C57 C50 C51 O8 -168.0(3)
C35 C50 C51 O8 78.7(4)
C61 C50 C51 C52 136.5(4)
C57 C50 C51 C52 11.7(5)
C35 C50 C51 C52 -101.7(4)
O8 C51 C52 C53 151.9(4)
C50 C51 C52 C53 -27.7(6)
C51 C52 C53 C54 2.1(6)
C56 O7 C54 C53 169.0(6)
C56' O7 C54 C53 97.5(16)
C56 O7 C54 C55 49.7(7)
C56' O7 C54 C55 -21.9(16)
C56 O7 C54 C57 -72.6(6)
C56' O7 C54 C57 -144.1(15)
C52 C53 C54 O7 154.1(4)
C52 C53 C54 C55 -85.5(5)
C52 C53 C54 C57 36.3(5)
O7 C54 C57 C50 -164.0(3)
C53 C54 C57 C50 -48.7(4)
C55 C54 C57 C50 73.0(4)
O7 C54 C57 C58 -43.1(4)
C53 C54 C57 C58 72.2(4)
C55 C54 C57 C58 -166.1(3)
C61 C50 C57 C54 -96.8(4)
C51 C50 C57 C54 26.1(4)
C35 C50 C57 C54 144.9(3)
C61 C50 C57 C58 138.5(3)
C51 C50 C57 C58 -98.5(4)
C35 C50 C57 C58 20.3(4)
C43 N2 C58 C59 -130.8(4)
C35 N2 C58 C59 92.7(4)
C43 N2 C58 C57 110.3(4)
C35 N2 C58 C57 -26.2(4)
C54 C57 C58 N2 -123.2(4)
C50 C57 C58 N2 2.2(4)
C54 C57 C58 C59 117.9(4)
C50 C57 C58 C59 -116.7(4)
C60 O6 C59 O5 -1.9(7)
C60 O6 C59 C58 177.4(4)
N2 C58 C59 O5 -77.7(6)
C57 C58 C59 O5 39.5(7)
N2 C58 C59 O6 103.0(4)
C57 C58 C59 O6 -139.9(4)
C68 C63 C64 C65 -1.5(7)
C62 C63 C64 C65 -179.7(4)
C63 C64 C65 C66 0.7(8)
C64 C65 C66 C67 0.7(8)
C65 C66 C67 C68 -1.2(8)
C66 C67 C68 C63 0.4(8)
C64 C63 C68 C67 1.0(7)
C62 C63 C68 C67 179.2(4)
